data_2229687
loop_
_publ_author_name
'Rosepriya, S.'
'Thiruvalluvar, A.'
'Jayabharathi, J.'
'Venkatesh Perumal, M.'
'Butcher, R. J.'
'Jasinski, J. P.'
'Golen, J. A.'

_publ_section_title
;
 1,2-Diphenyl-1<i>H</i>-imidazo[4,5-<i>f</i>][1,10]phenanthroline
;
_journal_coeditor_code HG5009
_journal_issue 4
_journal_name_full 'Acta Crystallographica Section E'
_journal_page_first o989
_journal_paper_doi 10.1107/S1600536811010890
_journal_volume 67
_journal_year 2011
_chemical_formula_iupac 'C25 H16 N4'
_chemical_formula_moiety 'C25 H16 N4'
_chemical_formula_structural 'C25 H16 N4'
_chemical_formula_sum 'C25 H16 N4'
_chemical_formula_weight 372.42
_chemical_melting_point 579
_chemical_name_common 1H-imidazole
_chemical_name_systematic
;
1,2-Diphenyl-1<i>H</i>-imidazo[4,5-<i>f</i>][1,10]phenanthroline
;
_space_group_IT_number 2
_symmetry_cell_setting triclinic
_symmetry_space_group_name_Hall '-P 1'
_symmetry_space_group_name_H-M 'P -1'
_atom_sites_solution_hydrogens geom
_atom_sites_solution_primary direct
_atom_sites_solution_secondary difmap
_cell_angle_alpha 100.219(6)
_cell_angle_beta 110.310(7)
_cell_angle_gamma 102.475(6)
_cell_formula_units_Z 2
_cell_length_a 8.8693(7)
_cell_length_b 10.0637(6)
_cell_length_c 11.8960(9)
_cell_measurement_reflns_used 3954
_cell_measurement_temperature 170(2)
_cell_measurement_theta_max 70.5607
_cell_measurement_theta_min 4.6777
_cell_volume 934.63(14)
_computing_cell_refinement 'CrysAlisPRO (Oxford Diffraction, 2010)'
_computing_data_collection 'CrysAlisPRO (Oxford Diffraction, 2010)'
_computing_data_reduction 'CrysAlisRED (Oxford Diffraction, 2010)'
_computing_molecular_graphics 'ORTEP-3 (Farrugia, 1997)'
_computing_publication_material 'PLATON (Spek, 2009)'
_computing_structure_refinement 'SHELXL97 (Sheldrick, 2008)'
_computing_structure_solution 'SHELXS97 (Sheldrick, 2008)'
_diffrn_ambient_temperature 170(2)
_diffrn_detector_area_resol_mean 16.1500
_diffrn_measured_fraction_theta_full 0.994
_diffrn_measured_fraction_theta_max 0.980
_diffrn_measurement_device_type 'Oxford Diffraction Xcalibur Eos Gemini'
_diffrn_measurement_method '\w scans'
_diffrn_radiation_monochromator graphite
_diffrn_radiation_source 'Enhance (Cu) X-ray Source'
_diffrn_radiation_type CuK\a
_diffrn_radiation_wavelength 1.54184
_diffrn_reflns_av_R_equivalents 0.0139
_diffrn_reflns_av_sigmaI/netI 0.0193
_diffrn_reflns_limit_h_max 10
_diffrn_reflns_limit_h_min -10
_diffrn_reflns_limit_k_max 7
_diffrn_reflns_limit_k_min -12
_diffrn_reflns_limit_l_max 14
_diffrn_reflns_limit_l_min -13
_diffrn_reflns_number 5832
_diffrn_reflns_theta_full 67.50
_diffrn_reflns_theta_max 70.70
_diffrn_reflns_theta_min 4.68
_exptl_absorpt_coefficient_mu 0.631
_exptl_absorpt_correction_T_max 1.00000
_exptl_absorpt_correction_T_min 0.96501
_exptl_absorpt_correction_type multi-scan
_exptl_absorpt_process_details
;
(CrysAlisRED; Oxford Diffraction, 2010)
;
_exptl_crystal_colour colourless
_exptl_crystal_density_diffrn 1.323
_exptl_crystal_density_method 'Not Measured'
_exptl_crystal_description block
_exptl_crystal_F_000 388
_exptl_crystal_size_max 0.43
_exptl_crystal_size_mid 0.38
_exptl_crystal_size_min 0.26
_refine_diff_density_max 0.175
_refine_diff_density_min -0.171
_refine_ls_extinction_method none
_refine_ls_goodness_of_fit_ref 1.047
_refine_ls_hydrogen_treatment constr
_refine_ls_matrix_type full
_refine_ls_number_parameters 262
_refine_ls_number_reflns 3522
_refine_ls_number_restraints 0
_refine_ls_restrained_S_all 1.047
_refine_ls_R_factor_all 0.0458
_refine_ls_R_factor_gt 0.0417
_refine_ls_shift/su_max 0.001
_refine_ls_shift/su_max_lt 0.001
_refine_ls_shift/su_mean <0.001
_refine_ls_structure_factor_coef Fsqd
_refine_ls_weighting_details 'calc w=1/[\s^2^(Fo^2^)+(0.0649P)^2^+0.1268P] where P=(Fo^2^+2Fc^2^)/3'
_refine_ls_weighting_scheme calc
_refine_ls_wR_factor_gt 0.1120
_refine_ls_wR_factor_ref 0.1169
_reflns_number_gt 3121
_reflns_number_total 3522
_reflns_threshold_expression I>2\s(I)
_cod_data_source_file hg5009.cif
_cod_data_source_block I
_cod_database_code 2229687
_cod_database_fobs_code 2229687

loop_
_symmetry_equiv_pos_site_id
_symmetry_equiv_pos_as_xyz
1 x,y,z
2 -x,-y,-z

loop_
_atom_site_aniso_label
_atom_site_aniso_U_11
_atom_site_aniso_U_22
_atom_site_aniso_U_33
_atom_site_aniso_U_12
_atom_site_aniso_U_13
_atom_site_aniso_U_23
N1 0.0356(5) 0.0448(5) 0.0376(5) 0.0087(4) 0.0158(4) 0.0053(4)
N3 0.0372(5) 0.0500(6) 0.0417(6) 0.0100(4) 0.0173(4) 0.0092(5)
N10 0.0563(7) 0.0464(6) 0.0427(6) 0.0103(5) 0.0167(5) 0.0069(5)
N13 0.0882(10) 0.0568(7) 0.0632(8) 0.0142(7) 0.0476(8) 0.0020(6)
C2 0.0353(6) 0.0468(7) 0.0400(6) 0.0102(5) 0.0147(5) 0.0106(5)
C4 0.0393(6) 0.0468(7) 0.0387(6) 0.0153(5) 0.0172(5) 0.0122(5)
C5 0.0381(6) 0.0456(6) 0.0351(6) 0.0145(5) 0.0148(5) 0.0098(5)
C6 0.0379(6) 0.0440(6) 0.0367(6) 0.0135(5) 0.0129(5) 0.0114(5)
C7 0.0443(7) 0.0549(8) 0.0470(7) 0.0086(6) 0.0205(6) 0.0060(6)
C8 0.0461(8) 0.0567(8) 0.0549(8) 0.0041(6) 0.0197(6) 0.0096(7)
C9 0.0547(8) 0.0477(7) 0.0462(7) 0.0039(6) 0.0126(6) 0.0066(6)
C11 0.0478(7) 0.0423(6) 0.0361(6) 0.0158(5) 0.0139(5) 0.0112(5)
C12 0.0563(8) 0.0456(7) 0.0427(7) 0.0198(6) 0.0241(6) 0.0122(5)
C14 0.1087(15) 0.0699(11) 0.0839(12) 0.0187(10) 0.0718(12) 0.0037(9)
C15 0.0838(12) 0.0683(10) 0.0838(12) 0.0221(9) 0.0620(11) 0.0180(9)
C16 0.0581(9) 0.0587(8) 0.0605(9) 0.0203(7) 0.0360(7) 0.0176(7)
C17 0.0476(7) 0.0483(7) 0.0433(7) 0.0203(6) 0.0228(6) 0.0160(6)
C18 0.0362(6) 0.0397(6) 0.0395(6) 0.0077(5) 0.0179(5) 0.0050(5)
C19 0.0470(7) 0.0592(8) 0.0555(8) 0.0211(6) 0.0243(6) 0.0219(7)
C20 0.0510(8) 0.0654(9) 0.0765(10) 0.0258(7) 0.0356(8) 0.0208(8)
C21 0.0578(9) 0.0624(9) 0.0638(9) 0.0141(7) 0.0401(8) 0.0112(7)
C22 0.0611(9) 0.0690(9) 0.0492(8) 0.0152(7) 0.0288(7) 0.0192(7)
C23 0.0441(7) 0.0563(8) 0.0472(7) 0.0166(6) 0.0187(6) 0.0155(6)
C24 0.0388(6) 0.0453(7) 0.0379(6) 0.0059(5) 0.0165(5) 0.0097(5)
C25 0.0506(8) 0.0487(7) 0.0449(7) 0.0138(6) 0.0091(6) 0.0105(6)
C26 0.0726(10) 0.0453(7) 0.0491(8) 0.0184(7) 0.0167(7) 0.0105(6)
C27 0.0705(10) 0.0473(7) 0.0386(7) 0.0035(7) 0.0131(7) 0.0068(6)
C28 0.0460(8) 0.0730(10) 0.0430(7) 0.0075(7) 0.0072(6) 0.0086(7)
C29 0.0414(7) 0.0639(9) 0.0481(7) 0.0149(6) 0.0163(6) 0.0094(6)

loop_
_atom_site_type_symbol
_atom_site_label
_atom_site_fract_x
_atom_site_fract_y
_atom_site_fract_z
_atom_site_U_iso_or_equiv
_atom_site_thermal_displace_type
_atom_site_calc_flag
_atom_site_refinement_flags
_atom_site_occupancy
N N1 0.44262(13) 0.14038(11) 0.37008(9) 0.0404(3) Uani d . 1.000
N N3 0.21256(13) 0.07897(11) 0.41050(10) 0.0436(3) Uani d . 1.000
N N10 0.70826(15) 0.57164(12) 0.72960(11) 0.0510(4) Uani d . 1.000
N N13 0.4425(2) 0.47849(14) 0.78916(13) 0.0678(5) Uani d . 1.000
C C2 0.28544(15) 0.04678(13) 0.33444(12) 0.0414(4) Uani d . 1.000
C C4 0.32764(16) 0.19978(13) 0.49979(11) 0.0407(4) Uani d . 1.000
C C5 0.47004(15) 0.24080(13) 0.47676(11) 0.0394(3) Uani d . 1.000
C C6 0.60568(15) 0.36743(13) 0.55079(11) 0.0399(3) Uani d . 1.000
C C7 0.74828(17) 0.41987(15) 0.52720(13) 0.0503(4) Uani d . 1.000
C C8 0.86537(19) 0.54488(16) 0.60380(14) 0.0555(5) Uani d . 1.000
C C9 0.83894(19) 0.61654(15) 0.70255(13) 0.0546(4) Uani d . 1.000
C C11 0.59107(17) 0.44797(13) 0.65524(11) 0.0425(4) Uani d . 1.000
C C12 0.44390(18) 0.40051(14) 0.68438(12) 0.0462(4) Uani d . 1.000
C C14 0.3052(3) 0.4386(2) 0.81063(19) 0.0818(7) Uani d . 1.000
C C15 0.1641(3) 0.32423(19) 0.73479(18) 0.0710(7) Uani d . 1.000
C C16 0.1669(2) 0.24145(16) 0.63142(15) 0.0550(5) Uani d . 1.000
C C17 0.31040(17) 0.27871(14) 0.60500(12) 0.0436(4) Uani d . 1.000
C C18 0.54455(15) 0.13773(12) 0.29871(11) 0.0392(3) Uani d . 1.000
C C19 0.68211(17) 0.08736(15) 0.33628(14) 0.0511(4) Uani d . 1.000
C C20 0.7747(2) 0.08003(17) 0.26423(16) 0.0598(5) Uani d . 1.000
C C21 0.72777(19) 0.12065(16) 0.15536(15) 0.0584(5) Uani d . 1.000
C C22 0.5928(2) 0.17260(17) 0.12019(14) 0.0582(5) Uani d . 1.000
C C23 0.50057(17) 0.18306(15) 0.19273(13) 0.0487(4) Uani d . 1.000
C C24 0.21038(15) -0.07711(13) 0.22359(11) 0.0418(4) Uani d . 1.000
C C25 0.29258(18) -0.17796(15) 0.21043(13) 0.0515(4) Uani d . 1.000
C C26 0.2173(2) -0.29636(15) 0.10929(14) 0.0581(5) Uani d . 1.000
C C27 0.0601(2) -0.31457(15) 0.01978(13) 0.0578(5) Uani d . 1.000
C C28 -0.02154(19) -0.21497(18) 0.03113(14) 0.0599(5) Uani d . 1.000
C C29 0.05283(17) -0.09633(16) 0.13260(13) 0.0526(4) Uani d . 1.000
H H7 0.76323 0.36890 0.45861 0.0604 Uiso calc R 1.000
H H8 0.96307 0.58201 0.58965 0.0666 Uiso calc R 1.000
H H9 0.92067 0.70407 0.75433 0.0655 Uiso calc R 1.000
H H14 0.30294 0.49252 0.88384 0.0983 Uiso calc R 1.000
H H15 0.06790 0.30395 0.75426 0.0852 Uiso calc R 1.000
H H16 0.07396 0.16076 0.57882 0.0660 Uiso calc R 1.000
H H19 0.71247 0.05821 0.41066 0.0613 Uiso calc R 1.000
H H20 0.87050 0.04707 0.28955 0.0718 Uiso calc R 1.000
H H21 0.78933 0.11258 0.10446 0.0701 Uiso calc R 1.000
H H22 0.56247 0.20157 0.04571 0.0698 Uiso calc R 1.000
H H23 0.40854 0.22091 0.16961 0.0584 Uiso calc R 1.000
H H25 0.40137 -0.16534 0.27149 0.0618 Uiso calc R 1.000
H H26 0.27385 -0.36536 0.10130 0.0697 Uiso calc R 1.000
H H27 0.00829 -0.39617 -0.04980 0.0693 Uiso calc R 1.000
H H28 -0.12955 -0.22749 -0.03092 0.0718 Uiso calc R 1.000
H H29 -0.00436 -0.02771 0.13996 0.0631 Uiso calc R 1.000

loop_
_atom_type_symbol
_atom_type_description
_atom_type_scat_dispersion_real
_atom_type_scat_dispersion_imag
_atom_type_scat_source
C C 0.0181 0.0091 ' International Tables Vol C Tables 4.2.6.8 and 6.1.1.4'
H H 0.0000 0.0000 ' International Tables Vol C Tables 4.2.6.8 and 6.1.1.4'
N N 0.0311 0.0180 ' International Tables Vol C Tables 4.2.6.8 and 6.1.1.4'

loop_
_geom_angle_atom_site_label_1
_geom_angle_atom_site_label_2
_geom_angle_atom_site_label_3
_geom_angle_site_symmetry_1
_geom_angle_site_symmetry_2
_geom_angle_site_symmetry_3
_geom_angle
_geom_angle_publ_flag
C2 N1 C5 . . . 106.40(11) no
C2 N1 C18 . . . 124.47(10) no
C5 N1 C18 . . . 128.80(11) no
C2 N3 C4 . . . 104.52(12) no
C9 N10 C11 . . . 117.80(13) no
C12 N13 C14 . . . 116.67(16) no
N1 C2 N3 . . . 112.63(11) no
N1 C2 C24 . . . 122.78(12) no
N3 C2 C24 . . . 124.59(13) no
N3 C4 C5 . . . 111.31(12) no
N3 C4 C17 . . . 127.30(13) no
C5 C4 C17 . . . 121.38(12) no
N1 C5 C4 . . . 105.14(11) no
N1 C5 C6 . . . 131.74(13) no
C4 C5 C6 . . . 123.04(12) no
C5 C6 C7 . . . 125.74(12) no
C5 C6 C11 . . . 116.56(13) no
C7 C6 C11 . . . 117.68(12) no
C6 C7 C8 . . . 119.33(14) no
C7 C8 C9 . . . 118.70(16) no
N10 C9 C8 . . . 124.49(14) no
N10 C11 C6 . . . 121.98(14) no
N10 C11 C12 . . . 117.39(12) no
C6 C11 C12 . . . 120.61(12) no
N13 C12 C11 . . . 117.44(13) no
N13 C12 C17 . . . 122.17(15) no
C11 C12 C17 . . . 120.40(12) no
N13 C14 C15 . . . 125.3(2) no
C14 C15 C16 . . . 118.5(2) no
C15 C16 C17 . . . 118.39(17) no
C4 C17 C12 . . . 117.84(14) no
C4 C17 C16 . . . 123.29(13) no
C12 C17 C16 . . . 118.86(13) no
N1 C18 C19 . . . 119.73(11) no
N1 C18 C23 . . . 118.93(13) no
C19 C18 C23 . . . 121.33(14) no
C18 C19 C20 . . . 119.13(14) no
C19 C20 C21 . . . 119.88(17) no
C20 C21 C22 . . . 120.41(16) no
C21 C22 C23 . . . 120.35(15) no
C18 C23 C22 . . . 118.84(15) no
C2 C24 C25 . . . 121.16(12) no
C2 C24 C29 . . . 119.87(13) no
C25 C24 C29 . . . 118.94(13) no
C24 C25 C26 . . . 120.44(14) no
C25 C26 C27 . . . 120.03(16) no
C26 C27 C28 . . . 120.05(14) no
C27 C28 C29 . . . 120.24(15) no
C24 C29 C28 . . . 120.30(15) no
C6 C7 H7 . . . 120.00 no
C8 C7 H7 . . . 120.00 no
C7 C8 H8 . . . 121.00 no
C9 C8 H8 . . . 121.00 no
N10 C9 H9 . . . 118.00 no
C8 C9 H9 . . . 118.00 no
N13 C14 H14 . . . 117.00 no
C15 C14 H14 . . . 117.00 no
C14 C15 H15 . . . 121.00 no
C16 C15 H15 . . . 121.00 no
C15 C16 H16 . . . 121.00 no
C17 C16 H16 . . . 121.00 no
C18 C19 H19 . . . 120.00 no
C20 C19 H19 . . . 120.00 no
C19 C20 H20 . . . 120.00 no
C21 C20 H20 . . . 120.00 no
C20 C21 H21 . . . 120.00 no
C22 C21 H21 . . . 120.00 no
C21 C22 H22 . . . 120.00 no
C23 C22 H22 . . . 120.00 no
C18 C23 H23 . . . 121.00 no
C22 C23 H23 . . . 121.00 no
C24 C25 H25 . . . 120.00 no
C26 C25 H25 . . . 120.00 no
C25 C26 H26 . . . 120.00 no
C27 C26 H26 . . . 120.00 no
C26 C27 H27 . . . 120.00 no
C28 C27 H27 . . . 120.00 no
C27 C28 H28 . . . 120.00 no
C29 C28 H28 . . . 120.00 no
C24 C29 H29 . . . 120.00 no
C28 C29 H29 . . . 120.00 no

loop_
_geom_bond_atom_site_label_1
_geom_bond_atom_site_label_2
_geom_bond_site_symmetry_1
_geom_bond_site_symmetry_2
_geom_bond_distance
_geom_bond_publ_flag
N1 C2 . . 1.3752(18) no
N1 C5 . . 1.3840(16) no
N1 C18 . . 1.4402(18) no
N3 C2 . . 1.3168(18) no
N3 C4 . . 1.3789(17) no
N10 C9 . . 1.317(2) no
N10 C11 . . 1.3506(18) no
N13 C12 . . 1.356(2) no
N13 C14 . . 1.323(3) no
C2 C24 . . 1.4782(18) no
C4 C5 . . 1.377(2) no
C4 C17 . . 1.4330(19) no
C5 C6 . . 1.4321(18) no
C6 C7 . . 1.403(2) no
C6 C11 . . 1.4204(18) no
C7 C8 . . 1.365(2) no
C8 C9 . . 1.385(2) no
C11 C12 . . 1.468(2) no
C12 C17 . . 1.408(2) no
C14 C15 . . 1.389(3) no
C15 C16 . . 1.369(3) no
C16 C17 . . 1.405(2) no
C18 C19 . . 1.384(2) no
C18 C23 . . 1.3745(19) no
C19 C20 . . 1.381(2) no
C20 C21 . . 1.380(2) no
C21 C22 . . 1.372(3) no
C22 C23 . . 1.386(2) no
C24 C25 . . 1.389(2) no
C24 C29 . . 1.386(2) no
C25 C26 . . 1.380(2) no
C26 C27 . . 1.379(2) no
C27 C28 . . 1.371(3) no
C28 C29 . . 1.383(2) no
C7 H7 . . 0.9500 no
C8 H8 . . 0.9500 no
C9 H9 . . 0.9500 no
C14 H14 . . 0.9500 no
C15 H15 . . 0.9500 no
C16 H16 . . 0.9500 no
C19 H19 . . 0.9500 no
C20 H20 . . 0.9500 no
C21 H21 . . 0.9500 no
C22 H22 . . 0.9500 no
C23 H23 . . 0.9500 no
C25 H25 . . 0.9500 no
C26 H26 . . 0.9500 no
C27 H27 . . 0.9500 no
C28 H28 . . 0.9500 no
C29 H29 . . 0.9500 no

loop_
_geom_contact_atom_site_label_1
_geom_contact_atom_site_label_2
_geom_contact_distance
_geom_contact_site_symmetry_1
_geom_contact_site_symmetry_2
_geom_contact_publ_flag
N10 N13 2.716(2) . . no
N13 C23 3.290(2) . 2_666 no
N13 N10 2.716(2) . . no
N3 H19 2.7100 . 2_656 no
N3 H16 2.7900 . . no
N3 H20 2.7900 . 1_455 no
N10 H23 2.7900 . 2_666 no
N10 H27 2.9200 . 1_666 no
N10 H28 2.8500 . 1_666 no
N13 H23 2.9000 . 2_666 no
C4 C8 3.551(2) . 2_666 no
C4 C9 3.418(2) . 2_666 no
C5 C9 3.585(2) . 2_666 no
C6 C11 3.5427(19) . 2_666 no
C7 C18 3.2173(19) . . no
C7 C12 3.532(2) . 2_666 no
C7 C19 3.497(2) . . no
C8 C17 3.439(2) . 2_666 no
C8 C4 3.551(2) . 2_666 no
C9 C4 3.418(2) . 2_666 no
C9 C27 3.452(2) . 1_666 no
C9 C5 3.585(2) . 2_666 no
C11 C26 3.521(2) . 2_656 no
C11 C6 3.5427(19) . 2_666 no
C11 C25 3.551(2) . 2_656 no
C12 C7 3.532(2) . 2_666 no
C15 C29 3.597(3) . 2_556 no
C17 C8 3.439(2) . 2_666 no
C18 C7 3.2173(19) . . no
C18 C25 3.211(2) . . no
C19 C7 3.497(2) . . no
C19 C25 3.509(2) . . no
C23 C24 3.421(2) . . no
C23 N13 3.290(2) . 2_666 no
C24 C23 3.421(2) . . no
C25 C18 3.211(2) . . no
C25 C19 3.509(2) . . no
C25 C11 3.551(2) . 2_656 no
C26 C11 3.521(2) . 2_656 no
C27 C9 3.452(2) . 1_444 no
C27 C27 3.549(2) . 2_545 no
C29 C15 3.597(3) . 2_556 no
C4 H25 3.0700 . 2_656 no
C4 H19 2.9700 . 2_656 no
C9 H27 2.8500 . 1_666 no
C11 H26 3.0600 . 2_656 no
C12 H26 3.0300 . 2_656 no
C12 H25 3.0200 . 2_656 no
C17 H25 3.0400 . 2_656 no
C18 H25 2.9500 . . no
C18 H7 2.5900 . . no
C19 H7 2.7600 . . no
C19 H25 2.9200 . . no
C20 H29 3.0900 . 1_655 no
C21 H9 2.9300 . 2_766 no
C24 H15 3.1000 . 2_556 no
C27 H21 3.0600 . 2_655 no
C27 H9 3.0200 . 1_444 no
C27 H27 2.9500 . 2_545 no
C28 H9 3.0800 . 1_444 no
C28 H15 2.9800 . 2_556 no
C29 H15 2.8900 . 2_556 no
H7 C18 2.5900 . . no
H7 C19 2.7600 . . no
H9 C27 3.0200 . 1_666 no
H9 C28 3.0800 . 1_666 no
H9 C21 2.9300 . 2_766 no
H9 H21 2.5900 . 2_766 no
H15 C24 3.1000 . 2_556 no
H15 C28 2.9800 . 2_556 no
H15 C29 2.8900 . 2_556 no
H16 N3 2.7900 . . no
H19 N3 2.7100 . 2_656 no
H19 C4 2.9700 . 2_656 no
H20 N3 2.7900 . 1_655 no
H20 H29 2.4900 . 1_655 no
H21 H29 2.5100 . 1_655 no
H21 C27 3.0600 . 2_655 no
H21 H9 2.5900 . 2_766 no
H23 N10 2.7900 . 2_666 no
H23 N13 2.9000 . 2_666 no
H23 H28 2.4700 . 2_555 no
H25 C18 2.9500 . . no
H25 C19 2.9200 . . no
H25 C4 3.0700 . 2_656 no
H25 C12 3.0200 . 2_656 no
H25 C17 3.0400 . 2_656 no
H26 C11 3.0600 . 2_656 no
H26 C12 3.0300 . 2_656 no
H27 N10 2.9200 . 1_444 no
H27 C9 2.8500 . 1_444 no
H27 C27 2.9500 . 2_545 no
H27 H27 2.5800 . 2_545 no
H28 N10 2.8500 . 1_444 no
H28 H23 2.4700 . 2_555 no
H29 C20 3.0900 . 1_455 no
H29 H20 2.4900 . 1_455 no
H29 H21 2.5100 . 1_455 no

loop_
_geom_hbond_atom_site_label_D
_geom_hbond_atom_site_label_H
_geom_hbond_atom_site_label_A
_geom_hbond_site_symmetry_A
_geom_hbond_distance_DH
_geom_hbond_distance_HA
_geom_hbond_distance_DA
_geom_hbond_angle_DHA
_geom_hbond_publ_flag
C15 H15 Cg6 2_556 0.95 2.86 3.757(3) 157 yes
C25 H25 Cg4 2_656 0.95 2.75 3.4835(16) 135 yes

loop_
_geom_torsion_atom_site_label_1
_geom_torsion_atom_site_label_2
_geom_torsion_atom_site_label_3
_geom_torsion_atom_site_label_4
_geom_torsion_site_symmetry_1
_geom_torsion_site_symmetry_2
_geom_torsion_site_symmetry_3
_geom_torsion_site_symmetry_4
_geom_torsion
_geom_torsion_publ_flag
C5 N1 C2 N3 . . . . -0.73(15) no
C5 N1 C2 C24 . . . . -179.76(12) no
C18 N1 C2 N3 . . . . -174.58(12) no
C18 N1 C2 C24 . . . . 6.4(2) no
C2 N1 C5 C4 . . . . 0.88(14) no
C2 N1 C5 C6 . . . . -175.82(14) no
C18 N1 C5 C4 . . . . 174.37(12) no
C18 N1 C5 C6 . . . . -2.3(2) no
C2 N1 C18 C19 . . . . -104.93(15) no
C2 N1 C18 C23 . . . . 73.81(17) no
C5 N1 C18 C19 . . . . 82.65(17) no
C5 N1 C18 C23 . . . . -98.62(16) no
C4 N3 C2 N1 . . . . 0.24(15) no
C4 N3 C2 C24 . . . . 179.25(12) no
C2 N3 C4 C5 . . . . 0.35(15) no
C2 N3 C4 C17 . . . . -179.93(14) no
C11 N10 C9 C8 . . . . -0.7(2) no
C9 N10 C11 C6 . . . . -0.1(2) no
C9 N10 C11 C12 . . . . -178.58(13) no
C14 N13 C12 C11 . . . . 176.58(15) no
C14 N13 C12 C17 . . . . -3.2(2) no
C12 N13 C14 C15 . . . . 0.0(3) no
N1 C2 C24 C25 . . . . 56.56(19) no
N1 C2 C24 C29 . . . . -125.55(15) no
N3 C2 C24 C25 . . . . -122.35(16) no
N3 C2 C24 C29 . . . . 55.54(19) no
N3 C4 C5 N1 . . . . -0.78(15) no
N3 C4 C5 C6 . . . . 176.28(12) no
C17 C4 C5 N1 . . . . 179.48(12) no
C17 C4 C5 C6 . . . . -3.5(2) no
N3 C4 C17 C12 . . . . -179.46(13) no
N3 C4 C17 C16 . . . . -0.3(2) no
C5 C4 C17 C12 . . . . 0.2(2) no
C5 C4 C17 C16 . . . . 179.43(14) no
N1 C5 C6 C7 . . . . 0.8(2) no
N1 C5 C6 C11 . . . . 179.13(13) no
C4 C5 C6 C7 . . . . -175.39(14) no
C4 C5 C6 C11 . . . . 2.93(19) no
C5 C6 C7 C8 . . . . 177.87(14) no
C11 C6 C7 C8 . . . . -0.4(2) no
C5 C6 C11 N10 . . . . -177.82(12) no
C5 C6 C11 C12 . . . . 0.63(19) no
C7 C6 C11 N10 . . . . 0.6(2) no
C7 C6 C11 C12 . . . . 179.08(13) no
C6 C7 C8 C9 . . . . -0.3(2) no
C7 C8 C9 N10 . . . . 0.9(2) no
N10 C11 C12 N13 . . . . -4.9(2) no
N10 C11 C12 C17 . . . . 174.82(13) no
C6 C11 C12 N13 . . . . 176.55(13) no
C6 C11 C12 C17 . . . . -3.7(2) no
N13 C12 C17 C4 . . . . -177.04(14) no
N13 C12 C17 C16 . . . . 3.7(2) no
C11 C12 C17 C4 . . . . 3.2(2) no
C11 C12 C17 C16 . . . . -176.00(14) no
N13 C14 C15 C16 . . . . 2.6(3) no
C14 C15 C16 C17 . . . . -1.9(3) no
C15 C16 C17 C4 . . . . 179.78(16) no
C15 C16 C17 C12 . . . . -1.0(2) no
N1 C18 C19 C20 . . . . 177.39(13) no
C23 C18 C19 C20 . . . . -1.3(2) no
N1 C18 C23 C22 . . . . -176.22(13) no
C19 C18 C23 C22 . . . . 2.5(2) no
C18 C19 C20 C21 . . . . -1.0(2) no
C19 C20 C21 C22 . . . . 2.1(3) no
C20 C21 C22 C23 . . . . -0.9(3) no
C21 C22 C23 C18 . . . . -1.4(2) no
C2 C24 C25 C26 . . . . 176.95(14) no
C29 C24 C25 C26 . . . . -1.0(2) no
C2 C24 C29 C28 . . . . -177.29(14) no
C25 C24 C29 C28 . . . . 0.7(2) no
C24 C25 C26 C27 . . . . 0.6(2) no
C25 C26 C27 C28 . . . . 0.1(3) no
C26 C27 C28 C29 . . . . -0.4(3) no
C27 C28 C29 C24 . . . . 0.0(2) no

loop_
_cod_related_entry_id
_cod_related_entry_database
_cod_related_entry_code
1 ChemSpider 30656583
